data_1555815
loop_
_publ_author_name
'Liang, Yongping'
'Lai, Junshan'
'Liu, Teng'
'Tang, Shouchu'

_publ_section_title
;
 Direct Regioselective [3 + 2]-Cyclization Reactions of Ambivalent
 Electrophilic/Nucleophilic \b-Chlorovinyl Dithianes: Access to
 Cyclopentene Derivatives.
;
_journal_issue 19
_journal_name_full 'Organic letters'
_journal_page_first 5086
_journal_page_last 5089
_journal_paper_doi 10.1021/acs.orglett.6b02536
_journal_volume 18
_journal_year 2016
_chemical_formula_moiety 'C27 H24 O S2'
_chemical_formula_sum 'C27 H24 O S2'
_chemical_formula_weight 428.58
_space_group_crystal_system monoclinic
_space_group_IT_number 14
_space_group_name_Hall '-P 2yn'
_space_group_name_H-M_alt 'P 1 21/n 1'
_atom_sites_solution_hydrogens geom
_atom_sites_solution_primary iterative
_atom_sites_solution_secondary difmap
_audit_creation_date 2015-09-17
_audit_creation_method
;
Olex2 1.2
(compiled 2015.01.26 svn.r3150 for OlexSys, GUI svn.r4998)
;
_cell_angle_alpha 90.00
_cell_angle_beta 99.2330(19)
_cell_angle_gamma 90.00
_cell_formula_units_Z 4
_cell_length_a 15.4129(3)
_cell_length_b 9.30538(16)
_cell_length_c 15.7040(3)
_cell_measurement_reflns_used 3543
_cell_measurement_temperature 291.48(10)
_cell_measurement_theta_max 69.6360
_cell_measurement_theta_min 5.8100
_cell_volume 2223.13(7)
_computing_cell_refinement
;
CrysAlisPro, Agilent Technologies,
Version 1.171.37.33 (release 27-03-2014 CrysAlis171 .NET)
(compiled Mar 27 2014,17:12:48)
;
_computing_data_collection
;
CrysAlisPro, Agilent Technologies,
Version 1.171.37.33 (release 27-03-2014 CrysAlis171 .NET)
(compiled Mar 27 2014,17:12:48)
;
_computing_data_reduction
;
CrysAlisPro, Agilent Technologies,
Version 1.171.37.33 (release 27-03-2014 CrysAlis171 .NET)
(compiled Mar 27 2014,17:12:48)
;
_computing_molecular_graphics 'Olex2 (Dolomanov et al., 2009)'
_computing_publication_material 'Olex2 (Dolomanov et al., 2009)'
_computing_structure_refinement 'ShelXL (Sheldrick, 2008)'
_computing_structure_solution
;
Superflip (Palatinus & Chapuis, 2007;Palatinus & van der Lee, 2008;
Palatinus et al., 2012)
;
_diffrn_ambient_environment air
_diffrn_ambient_temperature 291.48(10)
_diffrn_detector 'CCD plate'
_diffrn_detector_area_resol_mean 16.0733
_diffrn_detector_type Eos
_diffrn_measured_fraction_theta_full 0.971
_diffrn_measured_fraction_theta_max 0.971
_diffrn_measurement_details
;
#__ type_ start__ end____ width___ exp.time_
  1 omega   55.00  117.00   1.0000    1.0000
omega____ theta____ kappa____ phi______ frames
    -       54.0000   57.0000  120.0000 62

#__ type_ start__ end____ width___ exp.time_
  2 omega   88.00  120.00   1.0000    1.0000
omega____ theta____ kappa____ phi______ frames
    -      108.0000   25.0000   60.0000 32

#__ type_ start__ end____ width___ exp.time_
  3 omega   85.00  113.00   1.0000    1.0000
omega____ theta____ kappa____ phi______ frames
    -       54.0000   38.0000  -30.0000 28

#__ type_ start__ end____ width___ exp.time_
  4 omega   44.00   93.00   1.0000    1.0000
omega____ theta____ kappa____ phi______ frames
    -      108.0000  -25.0000  -90.0000 49

#__ type_ start__ end____ width___ exp.time_
  5 omega   35.00   94.00   1.0000    1.0000
omega____ theta____ kappa____ phi______ frames
    -      108.0000  -25.0000    0.0000 59

#__ type_ start__ end____ width___ exp.time_
  6 omega   40.00   91.00   1.0000    1.0000
omega____ theta____ kappa____ phi______ frames
    -      108.0000  -63.0000   90.0000 51

#__ type_ start__ end____ width___ exp.time_
  7 omega   72.00   98.00   1.0000    1.0000
omega____ theta____ kappa____ phi______ frames
    -      108.0000 -111.0000  150.0000 26

#__ type_ start__ end____ width___ exp.time_
  8 omega   35.00   94.00   1.0000    1.0000
omega____ theta____ kappa____ phi______ frames
    -      108.0000  -25.0000   60.0000 59

#__ type_ start__ end____ width___ exp.time_
  9 omega   49.00  137.00   1.0000    1.0000
omega____ theta____ kappa____ phi______ frames
    -      108.0000   12.0000  -60.0000 88

#__ type_ start__ end____ width___ exp.time_
 10 omega   44.00  104.00   1.0000    1.0000
omega____ theta____ kappa____ phi______ frames
    -       54.0000 -125.0000 -180.0000 60

#__ type_ start__ end____ width___ exp.time_
 11 omega   38.00  104.00   1.0000    1.0000
omega____ theta____ kappa____ phi______ frames
    -      108.0000 -111.0000 -150.0000 66

#__ type_ start__ end____ width___ exp.time_
 12 omega   49.00   87.00   1.0000    1.0000
omega____ theta____ kappa____ phi______ frames
    -      108.0000  -38.0000 -120.0000 38

#__ type_ start__ end____ width___ exp.time_
 13 omega   32.00   62.00   1.0000    1.0000
omega____ theta____ kappa____ phi______ frames
    -       54.0000   38.0000  -30.0000 30

#__ type_ start__ end____ width___ exp.time_
 14 omega    1.00   68.00   1.0000    1.0000
omega____ theta____ kappa____ phi______ frames
    -        0.0000   57.0000  -60.0000 67

#__ type_ start__ end____ width___ exp.time_
 15 omega  -17.00   14.00   1.0000    1.0000
omega____ theta____ kappa____ phi______ frames
    -        0.0000  -38.0000  150.0000 31

#__ type_ start__ end____ width___ exp.time_
 16 omega  -18.00   57.00   1.0000    1.0000
omega____ theta____ kappa____ phi______ frames
    -       54.0000  -38.0000  150.0000 75
;
_diffrn_measurement_device 'four-circle diffractometer'
_diffrn_measurement_device_type 'SuperNova, Dual, Cu at zero, Eos'
_diffrn_measurement_method '\w scans'
_diffrn_orient_matrix_UB_11 0.0589742000
_diffrn_orient_matrix_UB_12 -0.0192096000
_diffrn_orient_matrix_UB_13 0.0882206000
_diffrn_orient_matrix_UB_21 0.0805580000
_diffrn_orient_matrix_UB_22 0.0473776000
_diffrn_orient_matrix_UB_23 -0.0397062000
_diffrn_orient_matrix_UB_31 -0.0170898000
_diffrn_orient_matrix_UB_32 0.1574602000
_diffrn_orient_matrix_UB_33 0.0226833000
_diffrn_radiation_monochromator mirror
_diffrn_radiation_probe x-ray
_diffrn_radiation_type CuK\a
_diffrn_radiation_wavelength 1.54184
_diffrn_reflns_av_R_equivalents 0.0201
_diffrn_reflns_av_unetI/netI 0.0280
_diffrn_reflns_limit_h_max 18
_diffrn_reflns_limit_h_min -16
_diffrn_reflns_limit_k_max 11
_diffrn_reflns_limit_k_min -7
_diffrn_reflns_limit_l_max 19
_diffrn_reflns_limit_l_min -17
_diffrn_reflns_number 7559
_diffrn_reflns_theta_full 69.76
_diffrn_reflns_theta_max 69.76
_diffrn_reflns_theta_min 3.73
_diffrn_source 'sealed X-ray tube'
_diffrn_source_type 'SuperNova (Cu) X-ray Source'
_exptl_absorpt_coefficient_mu 2.283
_exptl_absorpt_correction_T_max 1.00000
_exptl_absorpt_correction_T_min 0.81960
_exptl_absorpt_correction_type multi-scan
_exptl_absorpt_process_details
;
CrysAlisPro, Agilent Technologies,
Version 1.171.37.33 (release 27-03-2014 CrysAlis171 .NET)
(compiled Mar 27 2014,17:12:48)
Empirical absorption correction using spherical harmonics,
 implemented in SCALE3 ABSPACK scaling algorithm.
;
_exptl_crystal_colour 'clear light colourless'
_exptl_crystal_colour_lustre clear
_exptl_crystal_colour_modifier light
_exptl_crystal_colour_primary colourless
_exptl_crystal_density_diffrn 1.280
_exptl_crystal_density_method 'not measured'
_exptl_crystal_description block
_exptl_crystal_F_000 904
_exptl_crystal_size_max 0.31
_exptl_crystal_size_mid 0.28
_exptl_crystal_size_min 0.25
_refine_diff_density_max 0.228
_refine_diff_density_min -0.322
_refine_diff_density_rms 0.046
_refine_ls_extinction_method none
_refine_ls_goodness_of_fit_ref 1.039
_refine_ls_hydrogen_treatment constr
_refine_ls_matrix_type full
_refine_ls_number_parameters 272
_refine_ls_number_reflns 4077
_refine_ls_number_restraints 0
_refine_ls_restrained_S_all 1.039
_refine_ls_R_factor_all 0.0446
_refine_ls_R_factor_gt 0.0384
_refine_ls_shift/su_max 0.000
_refine_ls_shift/su_mean 0.000
_refine_ls_structure_factor_coef Fsqd
_refine_ls_weighting_details 'calc w=1/[\s^2^(Fo^2^)+(0.0562P)^2^+0.5176P] where P=(Fo^2^+2Fc^2^)/3'
_refine_ls_weighting_scheme calc
_refine_ls_wR_factor_gt 0.1016
_refine_ls_wR_factor_ref 0.1084
_reflns_number_gt 3540
_reflns_number_total 4077
_reflns_threshold_expression >2sigma(I)
_cod_data_source_file ol6b02536_si_002.cif
_cod_data_source_block tangshch0916_1
_cod_original_cell_volume 2223.14(7)
_cod_database_code 1555815
_reflns_odcompleteness_completeness 98.42
_reflns_odcompleteness_iscentric 1
_reflns_odcompleteness_theta 66.97
_olex2_refinement_description
;
1. Fixed Uiso
 At 1.2 times of:
  All C(H) groups, All C(H,H) groups
 At 1.5 times of:
  All O(H) groups
2.a Secondary CH2 refined with riding coordinates:
 C25(H25A,H25B), C26(H26A,H26B), C27(H27A,H27B)
2.b Aromatic/amide H refined with riding coordinates:
 C12(H12), C7(H7), C20(H20), C8(H8), C3(H3), C21(H21), C11(H11), C14(H14),
 C24(H24), C10(H10), C23(H23), C16(H16), C18(H18), C17(H17), C22(H22), C9(H9),
 C15(H15)
2.c Idealised tetrahedral OH refined as rotating group:
 O1(H1)
;
_olex2_submission_special_instructions 'No special instructions were received'

loop_
_space_group_symop_id
_space_group_symop_operation_xyz
1 'x, y, z'
2 '-x+1/2, y+1/2, -z+1/2'
3 '-x, -y, -z'
4 'x-1/2, -y-1/2, z-1/2'

loop_
_atom_site_label
_atom_site_type_symbol
_atom_site_fract_x
_atom_site_fract_y
_atom_site_fract_z
_atom_site_U_iso_or_equiv
_atom_site_adp_type
_atom_site_occupancy
_atom_site_calc_flag
_atom_site_refinement_flags_posn
S1 S 0.29942(3) 0.03840(5) 0.54751(3) 0.04521(14) Uani 1 d .
S2 S 0.28949(3) 0.26192(5) 0.68563(3) 0.04609(15) Uani 1 d .
O1 O 0.40336(9) -0.09030(12) 0.70133(8) 0.0415(3) Uani 1 d .
H1 H 0.3965 -0.1276 0.6534 0.062 Uiso 1 calc GR
C4 C 0.49983(12) 0.19412(18) 0.59441(11) 0.0367(4) Uani 1 d .
C2 C 0.36098(12) 0.14722(18) 0.63420(11) 0.0362(4) Uani 1 d .
C12 C 0.58379(12) -0.02050(18) 0.65497(11) 0.0390(4) Uani 1 d .
H12 H 0.6237 0.0086 0.6199 0.047 Uiso 1 calc R
C7 C 0.54103(13) 0.31270(19) 0.46517(11) 0.0416(4) Uani 1 d .
H7 H 0.4832 0.3013 0.4381 0.050 Uiso 1 calc R
C6 C 0.56612(12) 0.26227(17) 0.54930(11) 0.0364(4) Uani 1 d .
C20 C 0.41026(13) 0.0547(2) 0.85121(12) 0.0463(4) Uani 1 d .
H20 H 0.3703 -0.0200 0.8381 0.056 Uiso 1 calc R
C8 C 0.60083(15) 0.3791(2) 0.42162(12) 0.0478(5) Uani 1 d .
H8 H 0.5829 0.4121 0.3657 0.057 Uiso 1 calc R
C1 C 0.43239(12) 0.05292(17) 0.69526(11) 0.0347(4) Uani 1 d .
C3 C 0.41685(13) 0.24073(18) 0.58789(12) 0.0401(4) Uani 1 d .
H3 H 0.3961 0.3229 0.5576 0.048 Uiso 1 calc R
C5 C 0.51367(12) 0.06680(17) 0.65035(10) 0.0352(4) Uani 1 d .
C25 C 0.20602(14) 0.1404(2) 0.71116(13) 0.0531(5) Uani 1 d .
H25A H 0.2338 0.0685 0.7513 0.064 Uiso 1 calc R
H25B H 0.1653 0.1940 0.7401 0.064 Uiso 1 calc R
C13 C 0.61067(12) -0.15257(19) 0.70391(11) 0.0394(4) Uani 1 d .
C26 C 0.15465(14) 0.0648(3) 0.63390(15) 0.0602(6) Uani 1 d .
H26A H 0.1313 0.1360 0.5911 0.072 Uiso 1 calc R
H26B H 0.1053 0.0148 0.6516 0.072 Uiso 1 calc R
C21 C 0.42793(15) 0.1071(3) 0.93475(12) 0.0577(6) Uani 1 d .
H21 H 0.3995 0.0678 0.9772 0.069 Uiso 1 calc R
C27 C 0.20995(14) -0.0417(2) 0.59338(14) 0.0543(5) Uani 1 d .
H27A H 0.1722 -0.0935 0.5483 0.065 Uiso 1 calc R
H27B H 0.2343 -0.1110 0.6369 0.065 Uiso 1 calc R
C11 C 0.65279(13) 0.2826(2) 0.58786(12) 0.0462(4) Uani 1 d .
H11 H 0.6710 0.2511 0.6441 0.055 Uiso 1 calc R
C19 C 0.45164(12) 0.11250(19) 0.78711(11) 0.0385(4) Uani 1 d .
C14 C 0.57800(14) -0.1983(2) 0.77701(13) 0.0509(5) Uani 1 d .
H14 H 0.5380 -0.1411 0.8001 0.061 Uiso 1 calc R
C24 C 0.51116(15) 0.2229(2) 0.80828(13) 0.0534(5) Uani 1 d .
H24 H 0.5396 0.2628 0.7660 0.064 Uiso 1 calc R
C10 C 0.71251(14) 0.3492(2) 0.54345(14) 0.0542(5) Uani 1 d .
H10 H 0.7704 0.3617 0.5701 0.065 Uiso 1 calc R
C23 C 0.52888(18) 0.2747(3) 0.89254(15) 0.0684(7) Uani 1 d .
H23 H 0.5692 0.3487 0.9063 0.082 Uiso 1 calc R
C16 C 0.66458(17) -0.4137(2) 0.78367(16) 0.0659(6) Uani 1 d .
H16 H 0.6811 -0.5017 0.8093 0.079 Uiso 1 calc R
C18 C 0.67365(13) -0.2384(2) 0.67414(13) 0.0470(5) Uani 1 d .
H18 H 0.6985 -0.2081 0.6270 0.056 Uiso 1 calc R
C17 C 0.69997(15) -0.3680(2) 0.71355(15) 0.0591(6) Uani 1 d .
H17 H 0.7417 -0.4241 0.6924 0.071 Uiso 1 calc R
C22 C 0.48694(17) 0.2166(3) 0.95524(13) 0.0652(6) Uani 1 d .
H22 H 0.4986 0.2514 1.0114 0.078 Uiso 1 calc R
C9 C 0.68676(15) 0.3970(2) 0.46032(14) 0.0532(5) Uani 1 d .
H9 H 0.7271 0.4409 0.4306 0.064 Uiso 1 calc R
C15 C 0.60460(16) -0.3282(3) 0.81559(16) 0.0644(6) Uani 1 d .
H15 H 0.5815 -0.3581 0.8638 0.077 Uiso 1 calc R

loop_
_atom_site_aniso_label
_atom_site_aniso_U_11
_atom_site_aniso_U_22
_atom_site_aniso_U_33
_atom_site_aniso_U_23
_atom_site_aniso_U_13
_atom_site_aniso_U_12
S1 0.0513(3) 0.0480(3) 0.0364(2) -0.00300(19) 0.00728(19) -0.0017(2)
S2 0.0535(3) 0.0341(2) 0.0533(3) -0.00161(19) 0.0164(2) 0.00977(19)
O1 0.0526(8) 0.0262(6) 0.0462(7) 0.0025(5) 0.0092(6) -0.0036(5)
C4 0.0462(10) 0.0284(8) 0.0360(8) 0.0003(7) 0.0087(7) 0.0007(7)
C2 0.0417(9) 0.0295(8) 0.0381(8) -0.0011(7) 0.0088(7) 0.0040(7)
C12 0.0452(10) 0.0337(9) 0.0390(9) 0.0010(7) 0.0098(7) 0.0010(8)
C7 0.0511(10) 0.0348(9) 0.0382(9) -0.0002(7) 0.0048(8) -0.0027(8)
C6 0.0464(10) 0.0262(8) 0.0375(8) -0.0001(6) 0.0097(7) 0.0006(7)
C20 0.0447(10) 0.0541(11) 0.0403(9) 0.0053(8) 0.0071(8) 0.0035(9)
C8 0.0666(13) 0.0381(10) 0.0408(9) 0.0048(8) 0.0153(9) 0.0010(9)
C1 0.0430(9) 0.0245(8) 0.0371(8) 0.0007(6) 0.0080(7) -0.0005(7)
C3 0.0498(10) 0.0292(8) 0.0423(9) 0.0065(7) 0.0108(8) 0.0033(7)
C5 0.0437(9) 0.0287(8) 0.0337(8) -0.0006(6) 0.0076(7) 0.0001(7)
C25 0.0551(12) 0.0510(12) 0.0589(12) 0.0064(9) 0.0260(10) 0.0112(10)
C13 0.0416(9) 0.0321(9) 0.0423(9) -0.0021(7) 0.0000(7) 0.0005(7)
C26 0.0419(11) 0.0684(14) 0.0711(14) 0.0082(11) 0.0117(10) -0.0004(10)
C21 0.0549(12) 0.0832(16) 0.0357(9) 0.0060(10) 0.0100(9) 0.0110(12)
C27 0.0507(12) 0.0542(12) 0.0570(12) -0.0043(10) 0.0056(10) -0.0110(10)
C11 0.0499(11) 0.0445(10) 0.0434(10) 0.0049(8) 0.0053(8) -0.0019(9)
C19 0.0442(10) 0.0357(9) 0.0358(8) 0.0001(7) 0.0067(7) 0.0043(8)
C14 0.0535(11) 0.0493(11) 0.0492(11) 0.0094(9) 0.0062(9) 0.0104(10)
C24 0.0672(14) 0.0481(11) 0.0454(10) -0.0069(9) 0.0111(10) -0.0124(10)
C10 0.0449(11) 0.0509(12) 0.0671(13) 0.0043(10) 0.0096(9) -0.0062(9)
C23 0.0811(17) 0.0664(15) 0.0557(13) -0.0187(11) 0.0043(12) -0.0164(13)
C16 0.0692(15) 0.0433(12) 0.0797(15) 0.0154(11) -0.0054(13) 0.0101(11)
C18 0.0465(10) 0.0434(10) 0.0482(10) -0.0051(8) -0.0009(8) 0.0068(8)
C17 0.0596(13) 0.0438(11) 0.0693(14) -0.0065(10) -0.0033(11) 0.0158(10)
C22 0.0674(15) 0.0865(17) 0.0392(11) -0.0146(11) 0.0010(10) 0.0049(13)
C9 0.0602(13) 0.0418(11) 0.0630(12) 0.0086(9) 0.0260(10) -0.0029(9)
C15 0.0662(14) 0.0598(14) 0.0657(14) 0.0253(11) 0.0062(11) 0.0083(12)

loop_
_atom_type_symbol
_atom_type_description
_atom_type_scat_dispersion_real
_atom_type_scat_dispersion_imag
_atom_type_scat_source
C C 0.0181 0.0091 'International Tables Vol C Tables 4.2.6.8 and 6.1.1.4'
H H 0.0000 0.0000 'International Tables Vol C Tables 4.2.6.8 and 6.1.1.4'
O O 0.0492 0.0322 'International Tables Vol C Tables 4.2.6.8 and 6.1.1.4'
S S 0.3331 0.5567 'International Tables Vol C Tables 4.2.6.8 and 6.1.1.4'

loop_
_geom_angle_atom_site_label_1
_geom_angle_atom_site_label_2
_geom_angle_atom_site_label_3
_geom_angle
C27 S1 C2 105.52(9)
C25 S2 C2 103.64(9)
C1 O1 H1 109.5
C3 C4 C6 123.39(16)
C3 C4 C5 110.62(16)
C5 C4 C6 125.99(16)
S2 C2 S1 112.11(10)
C1 C2 S1 111.47(11)
C1 C2 S2 117.66(11)
C3 C2 S1 103.31(11)
C3 C2 S2 108.24(12)
C3 C2 C1 102.50(14)
C5 C12 H12 113.3
C5 C12 C13 133.50(17)
C13 C12 H12 113.3
C6 C7 H7 119.5
C8 C7 H7 119.5
C8 C7 C6 120.93(18)
C7 C6 C4 119.35(16)
C11 C6 C4 122.73(16)
C11 C6 C7 117.89(17)
C21 C20 H20 119.7
C19 C20 H20 119.7
C19 C20 C21 120.6(2)
C7 C8 H8 119.7
C9 C8 C7 120.51(18)
C9 C8 H8 119.7
O1 C1 C2 111.26(14)
O1 C1 C5 113.57(14)
O1 C1 C19 107.08(13)
C5 C1 C2 102.22(13)
C19 C1 C2 112.15(13)
C19 C1 C5 110.66(14)
C4 C3 C2 113.11(15)
C4 C3 H3 123.4
C2 C3 H3 123.4
C4 C5 C1 106.91(14)
C12 C5 C4 123.88(16)
C12 C5 C1 129.13(16)
S2 C25 H25A 108.7
S2 C25 H25B 108.7
H25A C25 H25B 107.6
C26 C25 S2 114.40(15)
C26 C25 H25A 108.7
C26 C25 H25B 108.7
C14 C13 C12 125.20(17)
C14 C13 C18 117.72(18)
C18 C13 C12 117.08(17)
C25 C26 H26A 109.1
C25 C26 H26B 109.1
C25 C26 C27 112.62(18)
H26A C26 H26B 107.8
C27 C26 H26A 109.1
C27 C26 H26B 109.1
C20 C21 H21 119.8
C22 C21 C20 120.5(2)
C22 C21 H21 119.8
S1 C27 H27A 108.7
S1 C27 H27B 108.7
C26 C27 S1 114.39(16)
C26 C27 H27A 108.7
C26 C27 H27B 108.7
H27A C27 H27B 107.6
C6 C11 H11 119.6
C10 C11 C6 120.74(18)
C10 C11 H11 119.6
C20 C19 C1 120.19(17)
C24 C19 C20 118.65(17)
C24 C19 C1 121.15(16)
C13 C14 H14 119.8
C15 C14 C13 120.4(2)
C15 C14 H14 119.8
C19 C24 H24 119.8
C19 C24 C23 120.5(2)
C23 C24 H24 119.8
C11 C10 H10 119.7
C9 C10 C11 120.5(2)
C9 C10 H10 119.7
C24 C23 H23 119.9
C22 C23 C24 120.1(2)
C22 C23 H23 119.9
C17 C16 H16 120.3
C17 C16 C15 119.4(2)
C15 C16 H16 120.3
C13 C18 H18 119.4
C17 C18 C13 121.2(2)
C17 C18 H18 119.4
C16 C17 C18 120.2(2)
C16 C17 H17 119.9
C18 C17 H17 119.9
C21 C22 C23 119.7(2)
C21 C22 H22 120.1
C23 C22 H22 120.1
C8 C9 C10 119.40(19)
C8 C9 H9 120.3
C10 C9 H9 120.3
C14 C15 H15 119.5
C16 C15 C14 121.0(2)
C16 C15 H15 119.5

loop_
_geom_bond_atom_site_label_1
_geom_bond_atom_site_label_2
_geom_bond_distance
S1 C2 1.8342(18)
S1 C27 1.815(2)
S2 C2 1.8141(17)
S2 C25 1.806(2)
O1 H1 0.8200
O1 C1 1.4138(19)
C4 C6 1.477(2)
C4 C3 1.339(3)
C4 C5 1.470(2)
C2 C1 1.601(2)
C2 C3 1.493(2)
C12 H12 0.9300
C12 C5 1.345(3)
C12 C13 1.473(2)
C7 H7 0.9300
C7 C6 1.397(2)
C7 C8 1.379(3)
C6 C11 1.388(3)
C20 H20 0.9300
C20 C21 1.385(3)
C20 C19 1.384(3)
C8 H8 0.9300
C8 C9 1.376(3)
C1 C5 1.538(2)
C1 C19 1.529(2)
C3 H3 0.9300
C25 H25A 0.9700
C25 H25B 0.9700
C25 C26 1.512(3)
C13 C14 1.392(3)
C13 C18 1.394(3)
C26 H26A 0.9700
C26 H26B 0.9700
C26 C27 1.513(3)
C21 H21 0.9300
C21 C22 1.369(4)
C27 H27A 0.9700
C27 H27B 0.9700
C11 H11 0.9300
C11 C10 1.387(3)
C19 C24 1.382(3)
C14 H14 0.9300
C14 C15 1.385(3)
C24 H24 0.9300
C24 C23 1.394(3)
C10 H10 0.9300
C10 C9 1.376(3)
C23 H23 0.9300
C23 C22 1.373(4)
C16 H16 0.9300
C16 C17 1.373(4)
C16 C15 1.374(3)
C18 H18 0.9300
C18 C17 1.387(3)
C17 H17 0.9300
C22 H22 0.9300
C9 H9 0.9300
C15 H15 0.9300

loop_
_geom_torsion_atom_site_label_1
_geom_torsion_atom_site_label_2
_geom_torsion_atom_site_label_3
_geom_torsion_atom_site_label_4
_geom_torsion
S1 C2 C1 O1 -32.12(17)
S1 C2 C1 C5 89.43(13)
S1 C2 C1 C19 -152.02(12)
S1 C2 C3 C4 -100.40(16)
S2 C2 C1 O1 99.40(15)
S2 C2 C1 C5 -139.05(12)
S2 C2 C1 C19 -20.50(19)
S2 C2 C3 C4 140.57(14)
S2 C25 C26 C27 68.2(2)
O1 C1 C5 C4 139.48(14)
O1 C1 C5 C12 -37.4(3)
O1 C1 C19 C20 -24.7(2)
O1 C1 C19 C24 154.37(18)
C4 C6 C11 C10 -178.96(18)
C2 S1 C27 C26 53.23(18)
C2 S2 C25 C26 -59.36(17)
C2 C1 C5 C4 19.53(16)
C2 C1 C5 C12 -157.30(18)
C2 C1 C19 C20 97.64(19)
C2 C1 C19 C24 -83.3(2)
C12 C13 C14 C15 176.7(2)
C12 C13 C18 C17 -176.91(18)
C7 C6 C11 C10 -0.8(3)
C7 C8 C9 C10 -0.7(3)
C6 C4 C3 C2 175.61(15)
C6 C4 C5 C12 -13.1(3)
C6 C4 C5 C1 169.88(15)
C6 C7 C8 C9 0.1(3)
C6 C11 C10 C9 0.3(3)
C20 C21 C22 C23 0.0(4)
C20 C19 C24 C23 -0.1(3)
C8 C7 C6 C4 178.87(16)
C8 C7 C6 C11 0.7(3)
C1 C2 C3 C4 15.56(19)
C1 C19 C24 C23 -179.1(2)
C3 C4 C6 C7 -38.8(2)
C3 C4 C6 C11 139.3(2)
C3 C4 C5 C12 165.79(18)
C3 C4 C5 C1 -11.25(19)
C3 C2 C1 O1 -142.04(14)
C3 C2 C1 C5 -20.49(16)
C3 C2 C1 C19 98.06(16)
C5 C4 C6 C7 139.91(18)
C5 C4 C6 C11 -42.0(3)
C5 C4 C3 C2 -3.3(2)
C5 C12 C13 C14 -18.6(3)
C5 C12 C13 C18 161.2(2)
C5 C1 C19 C20 -148.93(16)
C5 C1 C19 C24 30.1(2)
C25 S2 C2 S1 50.58(12)
C25 S2 C2 C1 -80.65(14)
C25 S2 C2 C3 163.88(13)
C25 C26 C27 S1 -64.3(2)
C13 C12 C5 C4 -178.82(18)
C13 C12 C5 C1 -2.5(3)
C13 C14 C15 C16 1.0(4)
C13 C18 C17 C16 -0.6(3)
C21 C20 C19 C1 179.41(18)
C21 C20 C19 C24 0.3(3)
C27 S1 C2 S2 -48.62(12)
C27 S1 C2 C1 85.67(14)
C27 S1 C2 C3 -164.93(12)
C11 C10 C9 C8 0.5(3)
C19 C20 C21 C22 -0.3(3)
C19 C1 C5 C4 -100.06(16)
C19 C1 C5 C12 83.1(2)
C19 C24 C23 C22 -0.2(4)
C14 C13 C18 C17 2.9(3)
C24 C23 C22 C21 0.3(4)
C18 C13 C14 C15 -3.1(3)
C17 C16 C15 C14 1.4(4)
C15 C16 C17 C18 -1.6(4)
